data_1565074
loop_
_publ_author_name
'Feng, Shangwei'
'Huang, Qiuqin'
'Yang, Shuming'
'Lin, Zhenghuan'
'Ling, Qidan'

_publ_section_title
;
 A metal-free 2D layered organic ammonium halide framework realizing
 full-color persistent room-temperature phosphorescence
;
_journal_name_full 'Chemical Science'
_journal_paper_doi 10.1039/D1SC04806F
_journal_year 2021
_chemical_formula_moiety '2(Cl), 2(C9 H12 N O2)'
_chemical_formula_sum 'C18 H24 Cl2 N2 O4'
_chemical_formula_weight 403.29
_space_group_crystal_system orthorhombic
_space_group_IT_number 29
_space_group_name_Hall 'P 2c -2b'
_space_group_name_H-M_alt 'P b c 21'
_atom_sites_solution_hydrogens geom
_atom_sites_solution_primary direct
_audit_creation_date 2020-03-02
_audit_creation_method
;
Olex2 1.2
(compiled 2018.05.29 svn.r3508 for OlexSys, GUI svn.r5506)
;
_audit_update_record
;
2021-08-30 deposited with the CCDC.	2021-10-11 downloaded from the CCDC.
;
_cell_angle_alpha 90
_cell_angle_beta 90
_cell_angle_gamma 90
_cell_formula_units_Z 4
_cell_length_a 5.97246(16)
_cell_length_b 9.0205(2)
_cell_length_c 36.0997(9)
_cell_measurement_reflns_used 4933
_cell_measurement_temperature 292.9(6)
_cell_measurement_theta_max 72.7540
_cell_measurement_theta_min 3.6110
_cell_volume 1944.86(8)
_computing_cell_refinement 'CrysAlisPro 1.171.39.46e (Rigaku OD, 2018)'
_computing_data_collection 'CrysAlisPro 1.171.39.46e (Rigaku OD, 2018)'
_computing_data_reduction 'CrysAlisPro 1.171.39.46e (Rigaku OD, 2018)'
_computing_molecular_graphics 'Olex2 (Dolomanov et al., 2009)'
_computing_publication_material 'Olex2 (Dolomanov et al., 2009)'
_computing_structure_refinement 'ShelXL (Sheldrick, 2015)'
_computing_structure_solution 'ShelXS (Sheldrick, 2008)'
_diffrn_ambient_environment air
_diffrn_ambient_temperature 292.9(6)
_diffrn_detector 'CCD plate'
_diffrn_detector_area_resol_mean 10.5148
_diffrn_detector_type Atlas
_diffrn_measured_fraction_theta_full 0.999
_diffrn_measured_fraction_theta_max 0.993
_diffrn_measurement_details
;
List of Runs (angles in degrees, time in seconds):

  # Type    Start    End  Width  t~exp~   \w     \q     \k     \f   Frames
#--------------------------------------------------------------------------
  1  \w    -65.00  34.00   1.00    7.50    --  -40.45  38.00-120.00   99
  2  \w   -113.00 -12.00   1.00    7.50    --  -40.45 -57.00 -60.00  101
  3  \w    -69.00  33.00   1.00    7.50    --  -40.45  57.00  90.00  102
  4  \w    -92.00  -2.00   1.00    7.50    --  -40.45 125.00 150.00   90
  5  \w     48.00 108.00   1.00   15.00    --  103.24 -94.00  60.00   60
  6  \w     30.00  56.00   1.00   15.00    --  103.24 -30.00-180.00   26
  7  \w     33.00  75.00   1.00   15.00    --  103.24-125.00  30.00   42
  8  \w     38.00  91.00   1.00   15.00    --  103.24 -94.00 150.00   53
  9  \w     39.00 117.00   1.00   15.00    --  103.24-125.00  60.00   78
 10  \w     27.00 135.00   1.00   15.00    --  103.24 -77.00-150.00  108
 11  \w     51.00  81.00   1.00   15.00    --  103.24  15.00 -30.00   30
 12  \w    146.00 171.00   1.00   15.00    --  103.24 125.00-150.00   25
 13  \w     68.00 132.00   1.00   15.00    --  103.24 -30.00-180.00   64
 14  \w     39.00  65.00   1.00   15.00    --  103.24-125.00-120.00   26
 15  \w     95.00 177.00   1.00   15.00    --  103.24  30.00-180.00   82
 16  \w    126.00 152.00   1.00   15.00    --  103.24  15.00 -30.00   26
 17  \w     30.00 126.00   1.00   15.00    --  103.24 -30.00   0.00   96
;
_diffrn_measurement_device 'four-circle diffractometer'
_diffrn_measurement_device_type 'SuperNova, Dual, Cu at home/near, Atlas'
_diffrn_measurement_method '\w scans'
_diffrn_orient_matrix_type 'CrysAlisPro convention (1999,Acta A55,543-557)'
_diffrn_orient_matrix_UB_11 0.0715588000
_diffrn_orient_matrix_UB_12 -0.0479649000
_diffrn_orient_matrix_UB_13 0.0391964000
_diffrn_orient_matrix_UB_21 -0.2243933000
_diffrn_orient_matrix_UB_22 -0.0818304000
_diffrn_orient_matrix_UB_23 0.0049521000
_diffrn_orient_matrix_UB_31 0.1052489000
_diffrn_orient_matrix_UB_32 -0.1420283000
_diffrn_orient_matrix_UB_33 -0.0161175000
_diffrn_radiation_monochromator mirror
_diffrn_radiation_probe x-ray
_diffrn_radiation_type MoK\a
_diffrn_radiation_wavelength 0.710
_diffrn_reflns_av_R_equivalents 0.0345
_diffrn_reflns_av_unetI/netI 0.0211
_diffrn_reflns_Laue_measured_fraction_full 0.999
_diffrn_reflns_Laue_measured_fraction_max 0.993
_diffrn_reflns_limit_h_max 7
_diffrn_reflns_limit_h_min -6
_diffrn_reflns_limit_k_max 7
_diffrn_reflns_limit_k_min -11
_diffrn_reflns_limit_l_max 43
_diffrn_reflns_limit_l_min -44
_diffrn_reflns_number 11866
_diffrn_reflns_point_group_measured_fraction_full 0.975
_diffrn_reflns_point_group_measured_fraction_max 0.961
_diffrn_reflns_theta_full 25.214
_diffrn_reflns_theta_max 26.051
_diffrn_reflns_theta_min 2.254
_diffrn_source 'micro-focus sealed X-ray tube'
_diffrn_source_type 'SuperNova (Cu) X-ray Source'
_exptl_absorpt_coefficient_mu 0.359
_exptl_absorpt_correction_T_max 1.00000
_exptl_absorpt_correction_T_min 0.59729
_exptl_absorpt_correction_type multi-scan
_exptl_absorpt_process_details
;
CrysAlisPro 1.171.39.46e (Rigaku Oxford Diffraction, 2018)
Empirical absorption correction using spherical harmonics,
 implemented in SCALE3 ABSPACK scaling algorithm.
;
_exptl_crystal_colour colorless
_exptl_crystal_density_diffrn 1.377
_exptl_crystal_description needle-like
_exptl_crystal_F_000 848
_refine_diff_density_max 1.353
_refine_diff_density_min -0.325
_refine_diff_density_rms 0.126
_refine_ls_abs_structure_details
;
 Flack x determined using 1531 quotients [(I+)-(I-)]/[(I+)+(I-)]
 (Parsons and Flack (2004), Acta Cryst. A60, s61).
;
_refine_ls_abs_structure_Flack 0.69(7)
_refine_ls_extinction_method none
_refine_ls_goodness_of_fit_ref 1.071
_refine_ls_hydrogen_treatment constr
_refine_ls_matrix_type full
_refine_ls_number_parameters 237
_refine_ls_number_reflns 3720
_refine_ls_number_restraints 1
_refine_ls_restrained_S_all 1.071
_refine_ls_R_factor_all 0.0910
_refine_ls_R_factor_gt 0.0884
_refine_ls_shift/su_max 0.000
_refine_ls_shift/su_mean 0.000
_refine_ls_structure_factor_coef Fsqd
_refine_ls_weighting_details
;
 w=1/[\s^2^(Fo^2^)+(0.1670P)^2^+2.4771P]
 where P=(Fo^2^+2Fc^2^)/3
;
_refine_ls_weighting_scheme calc
_refine_ls_wR_factor_gt 0.2492
_refine_ls_wR_factor_ref 0.2533
_reflns_Friedel_coverage 0.901
_reflns_Friedel_fraction_full 0.949
_reflns_Friedel_fraction_max 0.927
_reflns_number_gt 3476
_reflns_number_total 3720
_reflns_threshold_expression 'I > 2\s(I)'
_cod_data_source_file d1sc04806f2.cif
_cod_data_source_block lqj-20200118-1
_cod_original_cell_volume 1944.86(9)
_cod_database_code 1565074
_shelxl_version_number 2013-2
_chemical_oxdiff_formula 'C1 H1 O1 N1 Cl1'
_shelx_space_group_comment
;
The symmetry employed for this shelxl refinement is uniquely defined
by the following loop, which should always be used as a source of
symmetry information in preference to the above space-group names.
They are only intended as comments.
;
_reflns_odcompleteness_completeness 99.90
_reflns_odcompleteness_iscentric 1
_reflns_odcompleteness_theta 66.97
_olex2_refinement_description
;
1. Fixed Uiso
 At 1.2 times of:
  All C(H) groups, All C(H,H) groups, All N(H,H,H) groups
2.a Secondary CH2 refined with riding coordinates:
 C12(H12A,H12B), C17(H17A,H17B), C19(H19A,H19B), C9(H9A,H9B), C18(H18A,H18B),
 C25(H25A,H25B)
2.b Aromatic/amide H refined with riding coordinates:
 C14(H14), C21(H21), C22(H22), C11(H11), C15(H15), C23(H23)
2.c Idealised Me refined as rotating group:
 N20(H20A,H20B,H20C), N2(H2A,H2B,H2C)
;
_olex2_submission_special_instructions 'No special instructions were received'
_oxdiff_exptl_absorpt_empirical_details
;
Empirical correction (ABSPACK) includes:
- Absorption correction using spherical harmonics
- Frame scaling
;
_oxdiff_exptl_absorpt_empirical_full_max 1.584
_oxdiff_exptl_absorpt_empirical_full_min 0.577

loop_
_space_group_symop_operation_xyz
'x, y, z'
'-x, -y, z+1/2'
'-x, y+1/2, z'
'x, -y+1/2, z+1/2'

loop_
_atom_site_label
_atom_site_type_symbol
_atom_site_fract_x
_atom_site_fract_y
_atom_site_fract_z
_atom_site_U_iso_or_equiv
_atom_site_adp_type
_atom_site_occupancy
_atom_site_site_symmetry_order
_atom_site_calc_flag
_atom_site_refinement_flags_posn
_atom_site_refinement_flags_adp
_atom_site_refinement_flags_occupancy
_atom_site_disorder_assembly
_atom_site_disorder_group
Cl1 Cl 0.5041(2) 0.80744(19) 0.00719(5) 0.0365(6) Uani 1 1 d . . . . .
Cl2 Cl 0.9954(2) 0.9357(2) -0.06113(5) 0.0371(6) Uani 1 1 d . . . . .
C4 C 0.5178(16) 1.3191(10) -0.2109(3) 0.047(3) Uani 1 1 d . . . . .
O6 O 0.7425(11) 1.4707(8) -0.2432(2) 0.0630(17) Uani 1 1 d . . . . .
C7 C 0.6201(15) 1.1850(8) -0.1569(3) 0.0467(18) Uani 1 1 d . . . . .
O10 O 0.3892(13) 1.3662(10) -0.2398(3) 0.075(2) Uani 1 1 d . . . . .
C12 C 0.555(2) 1.0798(9) -0.1255(3) 0.053(2) Uani 1 1 d . . . . .
H12A H 0.4184 1.0275 -0.1320 0.064 Uiso 1 1 calc R . . . .
H12B H 0.6723 1.0072 -0.1218 0.064 Uiso 1 1 calc R . . . .
C14 C 0.8295(14) 1.2522(11) -0.1585(3) 0.055(2) Uani 1 1 d . . . . .
H14 H 0.9349 1.2316 -0.1402 0.066 Uiso 1 1 calc R . . . .
C16 C 0.7228(14) 1.3804(9) -0.2126(3) 0.0500(19) Uani 1 1 d . . . . .
C17 C 0.5186(14) 1.1663(9) -0.0902(3) 0.040(2) Uani 1 1 d . . . . .
H17A H 0.6449 1.2318 -0.0861 0.048 Uiso 1 1 calc R . . . .
H17B H 0.3852 1.2268 -0.0927 0.048 Uiso 1 1 calc R . . . .
C19 C 0.5209(17) 1.4706(14) -0.2593(3) 0.054(2) Uani 1 1 d . . . . .
H19A H 0.4548 1.5685 -0.2573 0.065 Uiso 1 1 calc R . . . .
H19B H 0.5288 1.4440 -0.2853 0.065 Uiso 1 1 calc R . . . .
N20 N 0.4936(9) 1.0660(7) -0.0582(3) 0.0332(18) Uani 1 1 d . . . . .
H20A H 0.3643 1.0175 -0.0600 0.040 Uiso 1 1 calc GR . . . .
H20B H 0.4953 1.1187 -0.0374 0.040 Uiso 1 1 calc GR . . . .
H20C H 0.6061 1.0013 -0.0580 0.040 Uiso 1 1 calc GR . . . .
C21 C 0.4655(17) 1.2192(10) -0.1835(3) 0.0462(19) Uani 1 1 d . . . . .
H21 H 0.3250 1.1747 -0.1831 0.055 Uiso 1 1 calc R . . . .
C22 C 0.8851(15) 1.3519(11) -0.1876(3) 0.058(2) Uani 1 1 d . . . . .
H22 H 1.0261 1.3951 -0.1893 0.069 Uiso 1 1 calc R . . . .
C1 C 0.1106(13) 0.0582(7) 0.1029(2) 0.0372(15) Uani 1 1 d . . . . .
N2 N -0.0068(9) 0.1748(7) 0.0026(2) 0.0336(18) Uani 1 1 d . . . . .
H2A H -0.0082 0.1216 -0.0181 0.040 Uiso 1 1 calc GR . . . .
H2B H 0.1074 0.2381 0.0021 0.040 Uiso 1 1 calc GR . . . .
H2C H -0.1346 0.2249 0.0046 0.040 Uiso 1 1 calc GR . . . .
C3 C 0.2120(14) -0.1347(8) 0.1589(2) 0.0419(16) Uani 1 1 d . . . . .
O5 O 0.2190(12) -0.2255(7) 0.1894(2) 0.0578(15) Uani 1 1 d . . . . .
O8 O -0.1342(12) -0.1224(8) 0.1845(2) 0.0644(18) Uani 1 1 d . . . . .
C9 C 0.0572(18) 0.1622(8) 0.0707(3) 0.0444(17) Uani 1 1 d . . . . .
H9A H 0.1805 0.2307 0.0671 0.053 Uiso 1 1 calc R . . . .
H9B H -0.0757 0.2195 0.0765 0.053 Uiso 1 1 calc R . . . .
C11 C -0.0537(16) 0.0209(9) 0.1282(3) 0.0434(17) Uani 1 1 d . . . . .
H11 H -0.1973 0.0599 0.1261 0.052 Uiso 1 1 calc R . . . .
C13 C -0.0017(10) -0.0734(8) 0.1559(3) 0.033(2) Uani 1 1 d . . . . .
C15 C 0.3757(14) -0.1038(12) 0.1336(3) 0.056(2) Uani 1 1 d . . . . .
H15 H 0.5174 -0.1459 0.1354 0.067 Uiso 1 1 calc R . . . .
C18 C 0.0183(13) 0.0739(8) 0.0351(3) 0.0345(18) Uani 1 1 d . . . . .
H18A H 0.1436 0.0076 0.0310 0.041 Uiso 1 1 calc R . . . .
H18B H -0.1158 0.0142 0.0378 0.041 Uiso 1 1 calc R . . . .
C23 C 0.3201(14) -0.0059(10) 0.1050(3) 0.0527(19) Uani 1 1 d . . . . .
H23 H 0.4264 0.0164 0.0870 0.063 Uiso 1 1 calc R . . . .
C25 C -0.0032(16) -0.2189(14) 0.2062(3) 0.055(3) Uani 1 1 d . . . . .
H25A H -0.0701 -0.3169 0.2067 0.066 Uiso 1 1 calc R . . . .
H25B H 0.0071 -0.1824 0.2314 0.066 Uiso 1 1 calc R . . . .

loop_
_atom_site_aniso_label
_atom_site_aniso_U_11
_atom_site_aniso_U_22
_atom_site_aniso_U_33
_atom_site_aniso_U_23
_atom_site_aniso_U_13
_atom_site_aniso_U_12
Cl1 0.0273(10) 0.0395(10) 0.0425(12) -0.0029(9) -0.0002(6) 0.0020(5)
Cl2 0.0291(11) 0.0429(11) 0.0394(11) -0.0016(8) -0.0011(6) 0.0012(6)
C4 0.061(7) 0.053(6) 0.028(5) -0.001(3) -0.002(3) 0.006(3)
O6 0.062(4) 0.068(4) 0.059(4) 0.013(3) 0.005(3) 0.001(3)
C7 0.048(5) 0.040(4) 0.053(5) -0.003(3) 0.002(4) 0.009(3)
O10 0.070(5) 0.094(6) 0.062(4) 0.029(4) -0.020(4) -0.010(4)
C12 0.081(6) 0.034(4) 0.045(5) -0.007(3) 0.006(5) 0.002(4)
C14 0.035(4) 0.067(5) 0.065(5) 0.006(4) -0.003(4) 0.011(4)
C16 0.048(4) 0.042(4) 0.060(5) 0.001(4) 0.013(4) 0.001(3)
C17 0.051(5) 0.023(3) 0.047(5) -0.004(3) 0.003(3) 0.004(3)
C19 0.066(6) 0.051(5) 0.045(6) 0.012(5) -0.001(4) 0.003(4)
N20 0.027(4) 0.032(3) 0.041(4) -0.004(3) 0.001(2) 0.0000(19)
C21 0.056(5) 0.043(4) 0.040(5) -0.005(4) -0.001(4) -0.003(4)
C22 0.043(4) 0.062(5) 0.069(6) 0.011(4) 0.001(4) -0.005(4)
C1 0.044(4) 0.032(3) 0.036(3) 0.000(3) -0.002(3) -0.002(3)
N2 0.033(4) 0.040(4) 0.027(4) 0.002(3) -0.0024(19) 0.003(2)
C3 0.047(4) 0.049(4) 0.030(3) 0.002(3) -0.001(3) 0.001(3)
O5 0.065(4) 0.062(3) 0.047(3) 0.012(3) -0.005(3) 0.001(3)
O8 0.059(4) 0.086(5) 0.048(4) 0.011(3) 0.010(3) 0.015(3)
C9 0.066(5) 0.029(3) 0.038(4) 0.003(3) 0.005(4) 0.002(4)
C11 0.047(4) 0.036(4) 0.047(5) 0.005(3) -0.002(4) 0.007(4)
C13 0.035(5) 0.032(4) 0.032(5) -0.003(3) 0.002(2) 0.002(2)
C15 0.037(4) 0.070(5) 0.060(5) 0.012(4) -0.007(4) -0.003(4)
C18 0.043(4) 0.032(4) 0.028(4) 0.005(3) 0.000(3) 0.003(2)
C23 0.048(4) 0.056(4) 0.054(5) 0.013(4) 0.006(4) -0.006(4)
C25 0.075(8) 0.054(5) 0.036(5) 0.009(5) 0.007(3) 0.002(4)

loop_
_atom_type_symbol
_atom_type_description
_atom_type_scat_dispersion_real
_atom_type_scat_dispersion_imag
_atom_type_scat_source
C C 0.0033 0.0016 'International Tables Vol C Tables 4.2.6.8 and 6.1.1.4'
H H 0.0000 0.0000 'International Tables Vol C Tables 4.2.6.8 and 6.1.1.4'
Cl Cl 0.1484 0.1585 'International Tables Vol C Tables 4.2.6.8 and 6.1.1.4'
N N 0.0061 0.0033 'International Tables Vol C Tables 4.2.6.8 and 6.1.1.4'
O O 0.0106 0.0060 'International Tables Vol C Tables 4.2.6.8 and 6.1.1.4'

loop_
_geom_angle_atom_site_label_1
_geom_angle_atom_site_label_2
_geom_angle_atom_site_label_3
_geom_angle
_geom_angle_site_symmetry_1
_geom_angle_site_symmetry_3
_geom_angle_publ_flag
O10 C4 C21 128.8(9) . . ?
C16 C4 O10 110.6(10) . . ?
C16 C4 C21 120.6(9) . . ?
C16 O6 C19 104.1(7) . . ?
C14 C7 C12 122.1(9) . . ?
C21 C7 C12 119.3(9) . . ?
C21 C7 C14 118.6(8) . . ?
C4 O10 C19 105.9(8) . . ?
C17 C12 C7 109.9(7) . . ?
C7 C14 C22 121.1(8) . . ?
C4 C16 O6 110.8(9) . . ?
C4 C16 C22 123.1(9) . . ?
C22 C16 O6 126.0(8) . . ?
N20 C17 C12 111.0(7) . . ?
O10 C19 O6 108.0(8) . . ?
C7 C21 C4 120.0(9) . . ?
C16 C22 C14 116.5(8) . . ?
C11 C1 C9 120.2(7) . . ?
C23 C1 C9 119.2(7) . . ?
C23 C1 C11 120.4(7) . . ?
O5 C3 C13 109.2(7) . . ?
C15 C3 O5 129.5(8) . . ?
C15 C3 C13 121.3(8) . . ?
C3 O5 C25 106.3(7) . . ?
C13 O8 C25 107.2(7) . . ?
C1 C9 C18 110.6(6) . . ?
C13 C11 C1 118.6(8) . . ?
O8 C13 C3 109.8(8) . . ?
C11 C13 C3 121.3(8) . . ?
C11 C13 O8 128.9(7) . . ?
C3 C15 C23 116.9(8) . . ?
N2 C18 C9 111.0(6) . . ?
C1 C23 C15 121.3(8) . . ?
O8 C25 O5 107.5(8) . . ?

loop_
_geom_bond_atom_site_label_1
_geom_bond_atom_site_label_2
_geom_bond_distance
_geom_bond_site_symmetry_2
_geom_bond_publ_flag
C4 O10 1.362(13) . ?
C4 C16 1.345(13) . ?
C4 C21 1.373(14) . ?
O6 C16 1.379(11) . ?
O6 C19 1.445(12) . ?
C7 C12 1.529(13) . ?
C7 C14 1.391(13) . ?
C7 C21 1.370(13) . ?
O10 C19 1.415(13) . ?
C12 C17 1.507(13) . ?
C14 C22 1.422(13) . ?
C16 C22 1.349(14) . ?
C17 N20 1.474(15) . ?
C1 C9 1.527(10) . ?
C1 C11 1.382(12) . ?
C1 C23 1.380(11) . ?
N2 C18 1.492(12) . ?
C3 O5 1.372(9) . ?
C3 C13 1.395(10) . ?
C3 C15 1.366(12) . ?
O5 C25 1.460(12) . ?
O8 C13 1.377(12) . ?
O8 C25 1.407(13) . ?
C9 C18 1.529(12) . ?
C11 C13 1.348(13) . ?
C15 C23 1.400(13) . ?
